data_9000922
loop_
_publ_author_name
'Ralph, R. L.'
'Finger, L. W.'
'Hazen, R. M.'
'Ghose, S.'

_publ_section_title
;
 Compressibility and crystal structure of andalusite at high pressure
 37 kbar continuous scan
;
_journal_name_full 'American Mineralogist'
_journal_page_first 513
_journal_page_last 519
_journal_volume 69
_journal_year 1984
_chemical_formula_sum 'Al2 O5 Si'
_chemical_name_mineral Andalusite
_space_group_IT_number 58
_symmetry_space_group_name_Hall '-P 2 2n'
_symmetry_space_group_name_H-M 'P n n m'
_cell_angle_alpha 90
_cell_angle_beta 90
_cell_angle_gamma 90
_cell_formula_units_Z 4
_cell_length_a 7.7049
_cell_length_b 7.8375
_cell_length_c 5.5262
_cell_volume 333.711
_database_code_amcsd 0000941
_exptl_crystal_density_diffrn 3.225
_cod_original_formula_sum 'Al2 Si O5'
_cod_database_code 9000922

loop_
_space_group_symop_operation_xyz
x,y,z
1/2+x,1/2-y,1/2+z
1/2-x,1/2+y,1/2-z
1/2-x,1/2+y,1/2+z
1/2+x,1/2-y,1/2-z
x,y,-z
-x,-y,z
-x,-y,-z

loop_
_atom_site_aniso_label
_atom_site_aniso_U_11
_atom_site_aniso_U_22
_atom_site_aniso_U_33
_atom_site_aniso_U_12
_atom_site_aniso_U_13
_atom_site_aniso_U_23
Al1 0.00872 0.00560 0.00201 0.00031 0.00000 0.00000
Al2 0.00481 0.00622 0.00340 0.00122 0.00000 0.00000
Si 0.00361 0.00467 0.00774 0.00031 0.00000 0.00000
OA 0.00722 0.00591 0.00418 -0.00337 0.00000 0.00000
OB 0.00812 0.00653 0.00572 -0.00061 0.00000 0.00000
OC 0.00632 0.00311 0.01006 0.00031 0.00000 0.00000
OD 0.00722 0.00622 0.00511 -0.00092 -0.00216 0.00219

loop_
_atom_site_label
_atom_site_fract_x
_atom_site_fract_y
_atom_site_fract_z
_atom_site_type_symbol
_atom_site_attached_hydrogens
Al1 0.00000 0.00000 0.24140 Al 0
Al2 0.36990 0.13870 0.50000 Al 0
Si 0.24670 0.25000 0.00000 Si 0
OA 0.42030 0.36390 0.50000 O 0
OB 0.42690 0.35980 0.00000 O 0
OC 0.10340 0.40080 0.00000 O 0
OD 0.22960 0.13080 0.23990 O 0

loop_
_cod_changelog_entry_id
_cod_changelog_entry_author
_cod_changelog_entry_date
_cod_changelog_entry_text
1
;cod-tools version 3.8.0
Id: cif_guess_AMCSD_atom_types 9581 2023-05-17 12:35:41Z saulius
;
2023-05-23T09:13:58+03:00
;Derived atom types and hydrogen counts
from atom names that follow the AMCSD naming convention
(Wat == water, O-H == hydroxyl).
;

loop_
_cod_related_entry_id
_cod_related_entry_database
_cod_related_entry_code
1 AMCSD 0000941
